data_9009927
loop_
_publ_author_name
'Brotherton, P. D.'
'Maslen, E. N.'
'Pryce, M. W.'
'White, A. H.'

_publ_section_title
;
 Crystal structure of collinsite
;
_journal_name_full 'Australian Journal of Chemistry'
_journal_page_first 653
_journal_page_last 656
_journal_paper_doi 10.1071/CH9740653
_journal_volume 27
_journal_year 1974
_chemical_formula_sum 'Ca2 H4 Mg O10 P2'
_chemical_name_mineral Collinsite
_space_group_IT_number 2
_symmetry_space_group_name_Hall '-P 1'
_symmetry_space_group_name_H-M 'P -1'
_cell_angle_alpha 97.29
_cell_angle_beta 108.56
_cell_angle_gamma 107.28
_cell_length_a 5.7344
_cell_length_b 6.780
_cell_length_c 5.4413
_cell_formula_units_Z 1
_cell_volume 185.681
_database_code_amcsd 0012055
_exptl_crystal_density_diffrn 2.955
_cod_original_formula_sum 'Mg Ca2 P2 O10 H4'
_cod_database_code 9009927

loop_
_space_group_symop_operation_xyz
x,y,z
-x,-y,-z

loop_
_atom_site_aniso_label
_atom_site_aniso_U_11
_atom_site_aniso_U_22
_atom_site_aniso_U_33
_atom_site_aniso_U_12
_atom_site_aniso_U_13
_atom_site_aniso_U_23
Mg 0.01100 0.01000 0.01000 0.00300 0.00200 0.00100
Ca 0.01200 0.01300 0.01200 0.00300 0.00400 0.00200
P 0.01100 0.01000 0.00900 0.00300 0.00200 0.00200
O1 0.01200 0.01300 0.00600 0.00500 0.00200 0.00500
O2 0.01100 0.01100 0.00900 0.00000 0.00100 -0.00100
O3 0.01300 0.00900 0.01400 0.00600 0.00500 0.00400
O4 0.00900 0.01100 0.00900 0.00100 0.00200 0.00400
O5 0.01100 0.01200 0.00800 0.00300 0.00300 -0.00300

loop_
_atom_site_label
_atom_site_fract_x
_atom_site_fract_y
_atom_site_fract_z
_atom_site_U_iso_or_equiv
Mg 0.00000 0.00000 0.00000 ?
Ca 0.30310 0.75900 0.65440 ?
P 0.33360 0.24360 0.66330 ?
O1 0.33190 0.12760 0.89050 ?
O2 0.25490 0.07200 0.40280 ?
O3 0.15470 0.37400 0.63340 ?
O4 0.61850 0.38640 0.72120 ?
O5 0.94890 0.27760 0.06850 ?
H1 0.12000 0.39000 0.15000 0.00580
H2 0.77000 0.28000 0.89000 0.00140

loop_
_cod_related_entry_id
_cod_related_entry_database
_cod_related_entry_code
1 AMCSD 0012055
